data_4510076
loop_
_publ_author_name
'Dubey, Rashmi'
'Singh, Praveen'
'Singh, Ajeet K.'
'Yadav, Manoj K.'
'Swati, D.'
'Vinayak, Manjula'
'Puerta, Carmen'
'Valerga, Pedro'
'Ravi Kumar, K.'
'Sridhar, B.'
'Tewari, Ashish K.'

_publ_section_title
;
 Polymorphic Signature of the Anti-inflammatory Activity of
 2,2&#x2032;-{[1,2-Phenylenebis(methylene)]bis(sulfanediyl)}bis(4,6-dimethylnicotinonitrile)
;
_journal_issue 3
_journal_name_full 'Crystal Growth &amp; Design'
_journal_page_first 1347
_journal_paper_doi 10.1021/cg401842y
_journal_volume 14
_journal_year 2014
_chemical_formula_moiety 'C24 H22 N4 S2'
_chemical_formula_sum 'C24 H22 N4 S2'
_chemical_formula_weight 430.58
_chemical_name_systematic 1,2-Bis-((4,6-Dimethyl-nicotinonitrile-yl)-sulfanyl)-benzene
_space_group_IT_number 14
_symmetry_cell_setting monoclinic
_symmetry_Int_Tables_number 14
_symmetry_space_group_name_Hall '-P 2yn'
_symmetry_space_group_name_H-M 'P 1 21/n 1'
_atom_sites_solution_hydrogens geom
_atom_sites_solution_primary direct
_atom_sites_solution_secondary difmap
_audit_creation_method SHELXL-97
_cell_angle_alpha 90.00
_cell_angle_beta 93.53(3)
_cell_angle_gamma 90.00
_cell_formula_units_Z 4
_cell_length_a 10.667(2)
_cell_length_b 18.767(4)
_cell_length_c 11.252(2)
_cell_measurement_temperature 293(2)
_cell_volume 2248.2(8)
_computing_cell_refinement 'SAINT (Bruker, 2001)'
_computing_data_collection 'SMART (Bruker, 2001)'
_computing_data_reduction SAINT
_computing_molecular_graphics 'SHELXTL/PC (Sheldrick, 1990)'
_computing_publication_material SHELXL97
_computing_structure_refinement 'SHELXTL (Sheldrick, 2001)'
_computing_structure_solution 'SHELXTL (Sheldrick, 2001)'
_diffrn_ambient_temperature 293(2)
_diffrn_measured_fraction_theta_full 0.998
_diffrn_measured_fraction_theta_max 0.998
_diffrn_measurement_device_type 'Bruker SMART APEX CCD area detector'
_diffrn_measurement_method '1700 omega scan frames, 0.3 deg, 10 sec'
_diffrn_radiation_monochromator graphite
_diffrn_radiation_probe x-ray
_diffrn_radiation_type MoK\a
_diffrn_radiation_wavelength 0.71073
_diffrn_reflns_av_R_equivalents 0.0475
_diffrn_reflns_av_sigmaI/netI 0.0376
_diffrn_reflns_limit_h_max 12
_diffrn_reflns_limit_h_min -12
_diffrn_reflns_limit_k_max 21
_diffrn_reflns_limit_k_min -22
_diffrn_reflns_limit_l_max 13
_diffrn_reflns_limit_l_min -13
_diffrn_reflns_number 15816
_diffrn_reflns_theta_full 25.04
_diffrn_reflns_theta_max 25.04
_diffrn_reflns_theta_min 2.11
_diffrn_source 'fine-focus sealed tube'
_diffrn_source_type 'Bruker SMART APEX'
_diffrn_standards_decay_% -0.0006
_diffrn_standards_number 0
_exptl_absorpt_coefficient_mu 0.255
_exptl_absorpt_correction_T_max 0.894
_exptl_absorpt_correction_T_min 0.885
_exptl_crystal_density_diffrn 1.272
_exptl_crystal_density_method 'not measured'
_exptl_crystal_F_000 904
_exptl_crystal_size_max 0.48
_exptl_crystal_size_mid 0.46
_exptl_crystal_size_min 0.44
_refine_diff_density_max 0.287
_refine_diff_density_min -0.188
_refine_diff_density_rms 0.041
_refine_ls_extinction_method none
_refine_ls_goodness_of_fit_ref 0.979
_refine_ls_hydrogen_treatment constr
_refine_ls_matrix_type full
_refine_ls_number_parameters 275
_refine_ls_number_reflns 3972
_refine_ls_number_restraints 0
_refine_ls_restrained_S_all 0.979
_refine_ls_R_factor_all 0.1065
_refine_ls_R_factor_gt 0.0602
_refine_ls_shift/su_max 0.000
_refine_ls_shift/su_mean 0.000
_refine_ls_structure_factor_coef Fsqd
_refine_ls_weighting_details 'calc w=1/[\s^2^(Fo^2^)+(0.0899P)^2^+0.5284P] where P=(Fo^2^+2Fc^2^)/3'
_refine_ls_weighting_scheme calc
_refine_ls_wR_factor_gt 0.1474
_refine_ls_wR_factor_ref 0.1793
_reflns_number_gt 2388
_reflns_number_total 3972
_reflns_threshold_expression >2sigma(I)
_cod_data_source_file cg401842y_si_001.cif
_cod_data_source_block pv0813
_cod_original_cell_volume 2248.1(8)
_cod_original_sg_symbol_H-M 'P 21/n'
_cod_database_code 4510076

loop_
_symmetry_equiv_pos_as_xyz
'x, y, z'
'-x+1/2, y+1/2, -z+1/2'
'-x, -y, -z'
'x-1/2, -y-1/2, z-1/2'

loop_
_atom_site_label
_atom_site_type_symbol
_atom_site_fract_x
_atom_site_fract_y
_atom_site_fract_z
_atom_site_U_iso_or_equiv
_atom_site_adp_type
_atom_site_occupancy
_atom_site_symmetry_multiplicity
_atom_site_calc_flag
_atom_site_refinement_flags
S1 S -0.20056(8) 0.18743(5) 0.42925(8) 0.0773(3) Uani 1 1 d .
S2 S 0.05099(8) 0.19844(5) 0.66563(9) 0.0798(3) Uani 1 1 d .
N1 N 0.0204(3) 0.21146(14) 0.3359(2) 0.0686(7) Uani 1 1 d .
N2 N -0.2964(3) 0.37230(19) 0.4594(3) 0.0998(11) Uani 1 1 d .
N3 N 0.2768(3) 0.1910(2) 0.5784(3) 0.1003(12) Uani 1 1 d .
N4 N 0.0242(4) 0.3873(2) 0.6886(4) 0.1176(13) Uani 1 1 d .
C1 C -0.0809(3) 0.24133(18) 0.3772(3) 0.0627(8) Uani 1 1 d .
C2 C -0.0983(3) 0.31506(19) 0.3811(3) 0.0686(9) Uani 1 1 d .
C3 C -0.0048(4) 0.35943(19) 0.3404(3) 0.0798(10) Uani 1 1 d .
C4 C 0.0996(4) 0.3268(2) 0.2986(3) 0.0821(11) Uani 1 1 d .
H4 H 0.1638 0.3547 0.2711 0.099 Uiso 1 1 calc R
C5 C 0.1107(3) 0.2540(2) 0.2966(3) 0.0709(9) Uani 1 1 d .
C6 C -0.2094(4) 0.3457(2) 0.4243(3) 0.0759(10) Uani 1 1 d .
C7 C -0.0207(5) 0.4390(2) 0.3420(4) 0.1243(17) Uani 1 1 d .
H7A H 0.0555 0.4614 0.3201 0.186 Uiso 1 1 calc R
H7B H -0.0392 0.4541 0.4205 0.186 Uiso 1 1 calc R
H7C H -0.0884 0.4524 0.2864 0.186 Uiso 1 1 calc R
C8 C 0.2214(3) 0.2168(2) 0.2495(3) 0.0918(12) Uani 1 1 d .
H8A H 0.2486 0.1794 0.3032 0.138 Uiso 1 1 calc R
H8B H 0.2885 0.2503 0.2424 0.138 Uiso 1 1 calc R
H8C H 0.1980 0.1969 0.1727 0.138 Uiso 1 1 calc R
C9 C -0.1348(4) 0.09828(19) 0.4267(3) 0.0927(12) Uani 1 1 d .
H9A H -0.1795 0.0707 0.3647 0.111 Uiso 1 1 calc R
H9B H -0.0474 0.1011 0.4078 0.111 Uiso 1 1 calc R
C10 C -0.1434(3) 0.06132(16) 0.5437(3) 0.0714(10) Uani 1 1 d .
C11 C -0.0507(4) 0.06657(19) 0.6351(4) 0.0816(11) Uani 1 1 d .
C12 C -0.0670(6) 0.0325(3) 0.7406(4) 0.1161(16) Uani 1 1 d .
H12 H -0.0059 0.0372 0.8027 0.139 Uiso 1 1 calc R
C13 C -0.1693(7) -0.0078(3) 0.7570(5) 0.132(2) Uani 1 1 d .
H13 H -0.1772 -0.0306 0.8296 0.158 Uiso 1 1 calc R
C14 C -0.2615(5) -0.0155(2) 0.6680(5) 0.1138(17) Uani 1 1 d .
H14 H -0.3313 -0.0439 0.6789 0.137 Uiso 1 1 calc R
C15 C -0.2490(4) 0.02014(19) 0.5600(4) 0.0915(12) Uani 1 1 d .
H15 H -0.3116 0.0162 0.4990 0.110 Uiso 1 1 calc R
C16 C 0.0694(4) 0.1071(2) 0.6222(4) 0.1067(14) Uani 1 1 d .
H16A H 0.0921 0.1050 0.5401 0.128 Uiso 1 1 calc R
H16B H 0.1366 0.0853 0.6716 0.128 Uiso 1 1 calc R
C17 C 0.1887(3) 0.2355(3) 0.6154(3) 0.0808(11) Uani 1 1 d .
C18 C 0.2012(4) 0.3100(3) 0.6146(3) 0.0885(12) Uani 1 1 d .
C19 C 0.3102(5) 0.3404(4) 0.5734(4) 0.1174(18) Uani 1 1 d .
C20 C 0.3982(5) 0.2934(5) 0.5353(4) 0.146(3) Uani 1 1 d .
H20 H 0.4721 0.3114 0.5074 0.175 Uiso 1 1 calc R
C21 C 0.3807(4) 0.2212(4) 0.5370(4) 0.129(2) Uani 1 1 d .
C22 C 0.1025(4) 0.3534(3) 0.6562(4) 0.0896(12) Uani 1 1 d .
C23 C 0.3287(6) 0.4194(4) 0.5708(5) 0.177(3) Uani 1 1 d .
H23A H 0.4136 0.4298 0.5529 0.265 Uiso 1 1 calc R
H23B H 0.3124 0.4391 0.6470 0.265 Uiso 1 1 calc R
H23C H 0.2719 0.4399 0.5107 0.265 Uiso 1 1 calc R
C24 C 0.4758(4) 0.1675(4) 0.4964(5) 0.182(3) Uani 1 1 d .
H24A H 0.4617 0.1222 0.5329 0.272 Uiso 1 1 calc R
H24B H 0.5592 0.1837 0.5193 0.272 Uiso 1 1 calc R
H24C H 0.4667 0.1626 0.4114 0.272 Uiso 1 1 calc R

loop_
_atom_site_aniso_label
_atom_site_aniso_U_11
_atom_site_aniso_U_22
_atom_site_aniso_U_33
_atom_site_aniso_U_23
_atom_site_aniso_U_13
_atom_site_aniso_U_12
S1 0.0739(6) 0.0755(6) 0.0840(7) 0.0112(5) 0.0169(5) -0.0071(4)
S2 0.0652(6) 0.0847(7) 0.0915(7) -0.0113(5) 0.0213(5) 0.0075(4)
N1 0.0752(18) 0.0722(18) 0.0594(16) 0.0013(13) 0.0135(14) -0.0057(15)
N2 0.097(2) 0.097(3) 0.108(3) 0.006(2) 0.018(2) 0.009(2)
N3 0.0573(18) 0.170(4) 0.073(2) -0.039(2) 0.0020(16) 0.007(2)
N4 0.143(4) 0.085(3) 0.128(3) 0.012(2) 0.033(3) 0.006(2)
C1 0.069(2) 0.069(2) 0.0500(18) 0.0046(16) 0.0053(16) -0.0076(16)
C2 0.078(2) 0.073(2) 0.0557(19) 0.0018(17) 0.0079(17) -0.0054(18)
C3 0.094(3) 0.070(2) 0.076(2) 0.0046(19) 0.018(2) -0.011(2)
C4 0.085(3) 0.085(3) 0.079(2) 0.000(2) 0.025(2) -0.023(2)
C5 0.073(2) 0.083(3) 0.057(2) 0.0015(18) 0.0111(17) -0.0106(18)
C6 0.081(2) 0.074(2) 0.073(2) 0.0091(19) 0.011(2) 0.003(2)
C7 0.153(4) 0.071(3) 0.154(4) 0.006(3) 0.055(4) -0.017(3)
C8 0.085(2) 0.107(3) 0.087(3) -0.005(2) 0.033(2) -0.003(2)
C9 0.120(3) 0.071(2) 0.090(3) -0.006(2) 0.031(2) -0.009(2)
C10 0.084(2) 0.0495(19) 0.084(2) -0.0025(17) 0.034(2) 0.0008(17)
C11 0.091(3) 0.059(2) 0.097(3) 0.000(2) 0.024(2) 0.0216(19)
C12 0.166(5) 0.078(3) 0.104(4) 0.006(3) 0.011(3) 0.043(3)
C13 0.220(7) 0.068(3) 0.114(4) 0.019(3) 0.073(5) 0.030(4)
C14 0.137(4) 0.057(2) 0.157(5) -0.002(3) 0.088(4) -0.012(3)
C15 0.095(3) 0.060(2) 0.123(3) -0.010(2) 0.043(2) -0.006(2)
C16 0.078(3) 0.093(3) 0.150(4) -0.032(3) 0.019(3) 0.011(2)
C17 0.0538(19) 0.135(4) 0.054(2) -0.016(2) 0.0034(16) -0.001(2)
C18 0.082(3) 0.127(4) 0.056(2) -0.010(2) 0.0054(19) -0.027(3)
C19 0.090(3) 0.199(6) 0.064(3) -0.016(3) 0.011(2) -0.051(3)
C20 0.089(4) 0.276(9) 0.073(3) -0.037(4) 0.015(3) -0.075(5)
C21 0.047(2) 0.265(8) 0.073(3) -0.057(4) 0.008(2) -0.012(3)
C22 0.101(3) 0.095(3) 0.074(3) 0.002(2) 0.012(2) -0.017(3)
C23 0.201(6) 0.207(7) 0.124(4) 0.000(4) 0.026(4) -0.127(6)
C24 0.059(3) 0.359(10) 0.128(4) -0.103(5) 0.016(3) 0.019(4)

loop_
_atom_type_symbol
_atom_type_description
_atom_type_scat_dispersion_real
_atom_type_scat_dispersion_imag
_atom_type_scat_source
C C 0.0033 0.0016 'International Tables Vol C Tables 4.2.6.8 and 6.1.1.4'
H H 0.0000 0.0000 'International Tables Vol C Tables 4.2.6.8 and 6.1.1.4'
N N 0.0061 0.0033 'International Tables Vol C Tables 4.2.6.8 and 6.1.1.4'
S S 0.1246 0.1234 'International Tables Vol C Tables 4.2.6.8 and 6.1.1.4'

loop_
_geom_angle_atom_site_label_1
_geom_angle_atom_site_label_2
_geom_angle_atom_site_label_3
_geom_angle
C1 S1 C9 103.64(17)
C17 S2 C16 100.5(2)
C1 N1 C5 118.7(3)
C17 N3 C21 116.8(5)
N1 C1 C2 122.9(3)
N1 C1 S1 119.8(3)
C2 C1 S1 117.3(3)
C1 C2 C3 118.7(3)
C1 C2 C6 121.6(3)
C3 C2 C6 119.7(3)
C4 C3 C2 117.1(3)
C4 C3 C7 122.6(4)
C2 C3 C7 120.3(4)
C5 C4 C3 121.4(3)
C5 C4 H4 119.3
C3 C4 H4 119.3
N1 C5 C4 121.3(3)
N1 C5 C8 115.9(3)
C4 C5 C8 122.7(3)
N2 C6 C2 177.8(4)
C3 C7 H7A 109.5
C3 C7 H7B 109.5
H7A C7 H7B 109.5
C3 C7 H7C 109.5
H7A C7 H7C 109.5
H7B C7 H7C 109.5
C5 C8 H8A 109.5
C5 C8 H8B 109.5
H8A C8 H8B 109.5
C5 C8 H8C 109.5
H8A C8 H8C 109.5
H8B C8 H8C 109.5
C10 C9 S1 111.6(2)
C10 C9 H9A 109.3
S1 C9 H9A 109.3
C10 C9 H9B 109.3
S1 C9 H9B 109.3
H9A C9 H9B 108.0
C11 C10 C15 119.3(4)
C11 C10 C9 122.7(3)
C15 C10 C9 118.0(4)
C10 C11 C12 119.2(4)
C10 C11 C16 122.5(4)
C12 C11 C16 118.3(5)
C13 C12 C11 121.8(5)
C13 C12 H12 119.1
C11 C12 H12 119.1
C12 C13 C14 120.7(5)
C12 C13 H13 119.7
C14 C13 H13 119.7
C13 C14 C15 118.9(4)
C13 C14 H14 120.6
C15 C14 H14 120.6
C10 C15 C14 120.1(5)
C10 C15 H15 119.9
C14 C15 H15 119.9
C11 C16 S2 110.4(3)
C11 C16 H16A 109.6
S2 C16 H16A 109.6
C11 C16 H16B 109.6
S2 C16 H16B 109.6
H16A C16 H16B 108.1
N3 C17 C18 123.2(4)
N3 C17 S2 118.2(4)
C18 C17 S2 118.6(3)
C19 C18 C17 119.3(5)
C19 C18 C22 121.3(5)
C17 C18 C22 119.5(3)
C20 C19 C18 116.1(6)
C20 C19 C23 122.3(5)
C18 C19 C23 121.6(6)
C21 C20 C19 122.3(5)
C21 C20 H20 118.9
C19 C20 H20 118.9
N3 C21 C20 122.3(5)
N3 C21 C24 113.7(7)
C20 C21 C24 124.0(6)
N4 C22 C18 179.6(5)
C19 C23 H23A 109.5
C19 C23 H23B 109.5
H23A C23 H23B 109.5
C19 C23 H23C 109.5
H23A C23 H23C 109.5
H23B C23 H23C 109.5
C21 C24 H24A 109.5
C21 C24 H24B 109.5
H24A C24 H24B 109.5
C21 C24 H24C 109.5
H24A C24 H24C 109.5
H24B C24 H24C 109.5

loop_
_geom_bond_atom_site_label_1
_geom_bond_atom_site_label_2
_geom_bond_distance
S1 C1 1.757(3)
S1 C9 1.815(4)
S2 C17 1.750(4)
S2 C16 1.796(4)
N1 C1 1.326(4)
N1 C5 1.346(4)
N2 C6 1.146(4)
N3 C17 1.342(5)
N3 C21 1.353(6)
N4 C22 1.129(5)
C1 C2 1.397(5)
C2 C3 1.398(5)
C2 C6 1.429(5)
C3 C4 1.379(5)
C3 C7 1.503(5)
C4 C5 1.372(5)
C4 H4 0.9300
C5 C8 1.496(5)
C7 H7A 0.9600
C7 H7B 0.9600
C7 H7C 0.9600
C8 H8A 0.9600
C8 H8B 0.9600
C8 H8C 0.9600
C9 C10 1.496(5)
C9 H9A 0.9700
C9 H9B 0.9700
C10 C11 1.385(5)
C10 C15 1.387(5)
C11 C12 1.369(6)
C11 C16 1.505(5)
C12 C13 1.350(7)
C12 H12 0.9300
C13 C14 1.368(7)
C13 H13 0.9300
C14 C15 1.401(6)
C14 H14 0.9300
C15 H15 0.9300
C16 H16A 0.9700
C16 H16B 0.9700
C17 C18 1.405(6)
C18 C19 1.399(6)
C18 C22 1.432(6)
C19 C20 1.375(8)
C19 C23 1.497(8)
C20 C21 1.368(9)
C20 H20 0.9300
C21 C24 1.520(8)
C23 H23A 0.9600
C23 H23B 0.9600
C23 H23C 0.9600
C24 H24A 0.9600
C24 H24B 0.9600
C24 H24C 0.9600

loop_
_geom_torsion_atom_site_label_1
_geom_torsion_atom_site_label_2
_geom_torsion_atom_site_label_3
_geom_torsion_atom_site_label_4
_geom_torsion
C5 N1 C1 C2 0.3(4)
C5 N1 C1 S1 -180.0(2)
C9 S1 C1 N1 7.1(3)
C9 S1 C1 C2 -173.2(3)
N1 C1 C2 C3 -0.3(5)
S1 C1 C2 C3 180.0(3)
N1 C1 C2 C6 179.0(3)
S1 C1 C2 C6 -0.8(4)
C1 C2 C3 C4 0.0(5)
C6 C2 C3 C4 -179.3(3)
C1 C2 C3 C7 179.4(3)
C6 C2 C3 C7 0.1(5)
C2 C3 C4 C5 0.3(5)
C7 C3 C4 C5 -179.1(4)
C1 N1 C5 C4 0.0(5)
C1 N1 C5 C8 -179.0(3)
C3 C4 C5 N1 -0.3(5)
C3 C4 C5 C8 178.7(3)
C1 C2 C6 N2 161(10)
C3 C2 C6 N2 -20(11)
C1 S1 C9 C10 128.2(3)
S1 C9 C10 C11 -88.7(4)
S1 C9 C10 C15 91.4(3)
C15 C10 C11 C12 -1.7(5)
C9 C10 C11 C12 178.4(3)
C15 C10 C11 C16 176.8(3)
C9 C10 C11 C16 -3.0(5)
C10 C11 C12 C13 1.9(6)
C16 C11 C12 C13 -176.7(4)
C11 C12 C13 C14 -0.5(7)
C12 C13 C14 C15 -1.0(7)
C11 C10 C15 C14 0.2(5)
C9 C10 C15 C14 -180.0(3)
C13 C14 C15 C10 1.2(6)
C10 C11 C16 S2 89.9(4)
C12 C11 C16 S2 -91.6(4)
C17 S2 C16 C11 -169.0(3)
C21 N3 C17 C18 -1.2(5)
C21 N3 C17 S2 178.2(3)
C16 S2 C17 N3 -10.0(3)
C16 S2 C17 C18 169.5(3)
N3 C17 C18 C19 0.1(6)
S2 C17 C18 C19 -179.3(3)
N3 C17 C18 C22 -179.7(3)
S2 C17 C18 C22 0.9(5)
C17 C18 C19 C20 0.5(6)
C22 C18 C19 C20 -179.8(4)
C17 C18 C19 C23 -179.9(4)
C22 C18 C19 C23 -0.1(6)
C18 C19 C20 C21 0.1(8)
C23 C19 C20 C21 -179.5(5)
C17 N3 C21 C20 1.8(7)
C17 N3 C21 C24 -179.7(3)
C19 C20 C21 N3 -1.4(8)
C19 C20 C21 C24 -179.6(4)
C19 C18 C22 N4 141(83)
C17 C18 C22 N4 -40(83)
